data_4519129
loop_
_publ_author_name
'Seal, Nilanjan'
'Neogi, Subhadip'

_publ_section_title
;
 Intrinsic-Unsaturation-Enriched Biporous and Chemorobust Cu(II) Framework
 for Efficient Catalytic CO<sub>2</sub> Fixation and Pore-Fitting Actuated
 Size-Exclusive Hantzsch Condensation with Mechanistic Validation.
;
_journal_issue 46
_journal_name_full 'ACS applied materials &amp; interfaces'
_journal_page_first 55123
_journal_page_last 55135
_journal_paper_doi 10.1021/acsami.1c16984
_journal_volume 13
_journal_year 2021
_chemical_formula_moiety 'C19 H22 Cl N O4'
_chemical_formula_sum 'C19 H22 Cl N O4'
_chemical_formula_weight 363.83
_space_group_crystal_system monoclinic
_space_group_IT_number 14
_space_group_name_Hall '-P 2yn'
_space_group_name_H-M_alt 'P 1 21/n 1'
_atom_sites_solution_hydrogens geom
_atom_sites_solution_primary direct
_atom_sites_solution_secondary difmap
_audit_creation_date 2021-05-20
_audit_creation_method
;
Olex2 1.2
(compiled 2018.05.29 svn.r3508 for OlexSys, GUI svn.r5506)
;
_cell_angle_alpha 90.00
_cell_angle_beta 97.092(3)
_cell_angle_gamma 90.00
_cell_formula_units_Z 4
_cell_length_a 10.1138(7)
_cell_length_b 7.5024(5)
_cell_length_c 24.5925(17)
_cell_measurement_reflns_used 22444
_cell_measurement_temperature 300(2)
_cell_measurement_theta_max 28.32
_cell_measurement_theta_min 2.29
_cell_volume 1851.7(2)
_computing_molecular_graphics 'Olex2 (Dolomanov et al., 2009)'
_computing_publication_material 'Olex2 (Dolomanov et al., 2009)'
_computing_structure_refinement 'SHELXL-97 (Sheldrick, 1997)'
_computing_structure_solution 'SHELXS-97 (Sheldrick, 1990)'
_diffrn_ambient_temperature 300.15
_diffrn_measured_fraction_theta_full 0.996
_diffrn_measured_fraction_theta_max 0.996
_diffrn_measurement_device_type 'Bruker APEX-II CCD'
_diffrn_measurement_method '\f and \w scans'
_diffrn_radiation_monochromator graphite
_diffrn_radiation_type MoK\a
_diffrn_radiation_wavelength 0.71073
_diffrn_reflns_av_R_equivalents 0.0412
_diffrn_reflns_av_unetI/netI 0.0355
_diffrn_reflns_limit_h_max 12
_diffrn_reflns_limit_h_min -13
_diffrn_reflns_limit_k_max 10
_diffrn_reflns_limit_k_min -10
_diffrn_reflns_limit_l_max 32
_diffrn_reflns_limit_l_min -32
_diffrn_reflns_number 22444
_diffrn_reflns_theta_full 28.32
_diffrn_reflns_theta_max 28.32
_diffrn_reflns_theta_min 2.29
_diffrn_source 'fine-focus sealed tube'
_exptl_absorpt_coefficient_mu 0.229
_exptl_absorpt_correction_T_max 0.9454
_exptl_absorpt_correction_T_min 0.9219
_exptl_crystal_colour 'pale yellow'
_exptl_crystal_density_diffrn 1.305
_exptl_crystal_density_method 'not measured'
_exptl_crystal_description plate
_exptl_crystal_F_000 768
_exptl_crystal_size_max 0.361
_exptl_crystal_size_mid 0.28
_exptl_crystal_size_min 0.248
_refine_diff_density_max 0.463
_refine_diff_density_min -0.367
_refine_diff_density_rms 0.045
_refine_ls_extinction_coef 0.011(3)
_refine_ls_extinction_expression Fc^*^=kFc[1+0.001xFc^2^\l^3^/sin(2\q)]^-1/4^
_refine_ls_extinction_method SHELXL
_refine_ls_goodness_of_fit_ref 1.019
_refine_ls_hydrogen_treatment mixed
_refine_ls_matrix_type full
_refine_ls_number_parameters 235
_refine_ls_number_reflns 4583
_refine_ls_number_restraints 0
_refine_ls_restrained_S_all 1.019
_refine_ls_R_factor_all 0.1118
_refine_ls_R_factor_gt 0.0618
_refine_ls_shift/su_max 0.023
_refine_ls_shift/su_mean 0.000
_refine_ls_structure_factor_coef Fsqd
_refine_ls_weighting_details 'calc w=1/[\s^2^(Fo^2^)+(0.0842P)^2^+1.0632P] where P=(Fo^2^+2Fc^2^)/3'
_refine_ls_weighting_scheme calc
_refine_ls_wR_factor_gt 0.1597
_refine_ls_wR_factor_ref 0.2019
_reflns_number_gt 2647
_reflns_number_total 4583
_reflns_threshold_expression >2sigma(I)
_cod_data_source_file am1c16984_si_005.cif
_cod_data_source_block 3b
_cod_database_code 4519129
_olex2_refinement_description
;
1. Fixed Uiso
 At 1.2 times of:
  All C(H) groups, All C(H,H) groups
 At 1.5 times of:
  All C(H,H,H) groups
2.a Ternary CH refined with riding coordinates:
 C009(H009)
2.b Secondary CH2 refined with riding coordinates:
 C00M(H00I,H00K), C00N(H00M,H00N)
2.c Aromatic/amide H refined with riding coordinates:
 C00F(H00F), C00G(H00G), C00J(H00J), C00L(H00L)
2.d Idealised Me refined as rotating group:
 C00I(H00A,H00B,H00C), C00K(H00D,H00E,H00H), C00O(H00O,H00P,H00Q), C00P(H00R,
 H00S,H00T)
;
_olex2_submission_special_instructions 'No special instructions were received'

loop_
_space_group_symop_id
_space_group_symop_operation_xyz
1 'x, y, z'
2 '-x+1/2, y+1/2, -z+1/2'
3 '-x, -y, -z'
4 'x-1/2, -y-1/2, z-1/2'

loop_
_atom_site_label
_atom_site_type_symbol
_atom_site_fract_x
_atom_site_fract_y
_atom_site_fract_z
_atom_site_U_iso_or_equiv
_atom_site_adp_type
_atom_site_occupancy
_atom_site_calc_flag
_atom_site_disorder_assembly
_atom_site_disorder_group
_atom_site_refinement_flags_posn
Cl1 Cl 0.96518(10) 0.23325(15) 0.23413(4) 0.0942(4) Uani 1 d . . .
O2 O 0.7665(2) 0.0684(2) 0.49164(8) 0.0650(6) Uani 1 d . . .
O3 O 0.9065(3) 0.2505(3) 0.54175(9) 0.0779(7) Uani 1 d . . .
O4 O 0.3462(2) 0.5653(3) 0.35679(10) 0.0831(7) Uani 1 d . . .
N006 N 0.6869(2) 0.6823(3) 0.47117(10) 0.0554(6) Uani 1 d . . .
O5 O 0.4205(2) 0.2849(3) 0.35987(9) 0.0729(6) Uani 1 d . . .
C007 C 0.7307(2) 0.3130(3) 0.37711(10) 0.0468(6) Uani 1 d . . .
C008 C 0.7411(2) 0.3780(3) 0.47764(9) 0.0443(5) Uani 1 d . . .
C009 C 0.6500(2) 0.3421(3) 0.42486(10) 0.0465(6) Uani 1 d . . .
H009 H 0.6002 0.2325 0.4299 0.056 Uiso 1 calc . . R
C00A C 0.5498(2) 0.4927(3) 0.41277(10) 0.0480(6) Uani 1 d . . .
C00B C 0.8032(3) 0.2187(3) 0.50385(10) 0.0492(6) Uani 1 d . . .
C00C C 0.7610(2) 0.5453(3) 0.49723(10) 0.0477(6) Uani 1 d . . .
C00D C 0.5750(3) 0.6559(3) 0.43403(11) 0.0510(6) Uani 1 d . . .
C00E C 0.4295(3) 0.4582(4) 0.37449(11) 0.0572(7) Uani 1 d . . .
C00F C 0.8210(3) 0.4371(4) 0.36406(11) 0.0627(7) Uani 1 d . . .
H00F H 0.8333 0.5405 0.3849 0.075 Uiso 1 calc . . R
C00G C 0.7162(3) 0.1620(4) 0.34534(13) 0.0702(9) Uani 1 d . . .
H00G H 0.6564 0.0746 0.3535 0.084 Uiso 1 calc . . R
C00H C 0.8751(3) 0.2632(4) 0.28956(11) 0.0615(7) Uani 1 d . . .
C00I C 0.8538(3) 0.6064(4) 0.54564(12) 0.0627(7) Uani 1 d . . .
H00A H 0.9441 0.5951 0.5378 0.094 Uiso 1 calc . . GR
H00B H 0.8412 0.5344 0.5769 0.094 Uiso 1 calc . . GR
H00C H 0.8356 0.7288 0.5533 0.094 Uiso 1 calc . . GR
C00J C 0.8946(3) 0.4132(4) 0.32069(13) 0.0714(8) Uani 1 d . . .
H00J H 0.9565 0.4984 0.3130 0.086 Uiso 1 calc . . R
C00K C 0.4929(3) 0.8212(4) 0.42296(15) 0.0709(8) Uani 1 d . . .
H00D H 0.4738 0.8387 0.3841 0.106 Uiso 1 calc . . GR
H00E H 0.5414 0.9219 0.4391 0.106 Uiso 1 calc . . GR
H00H H 0.4110 0.8087 0.4385 0.106 Uiso 1 calc . . GR
C00L C 0.7880(3) 0.1361(5) 0.30165(13) 0.0767(9) Uani 1 d . . .
H00L H 0.7767 0.0326 0.2808 0.092 Uiso 1 calc . . R
C00M C 0.9672(4) 0.1025(5) 0.57340(15) 0.0925(12) Uani 1 d . . .
H00I H 0.9506 -0.0073 0.5529 0.111 Uiso 1 calc . . R
H00K H 1.0628 0.1202 0.5803 0.111 Uiso 1 calc . . R
C00N C 0.3161(4) 0.2355(6) 0.31693(16) 0.0940(12) Uani 1 d . . .
H00M H 0.2860 0.1157 0.3236 0.113 Uiso 1 calc . . R
H00N H 0.2411 0.3156 0.3177 0.113 Uiso 1 calc . . R
C00O C 0.3604(5) 0.2425(8) 0.26399(18) 0.1254(18) Uani 1 d . . .
H00O H 0.2899 0.2037 0.2368 0.188 Uiso 1 calc . . GR
H00P H 0.4362 0.1659 0.2634 0.188 Uiso 1 calc . . GR
H00Q H 0.3848 0.3627 0.2562 0.188 Uiso 1 calc . . GR
C00P C 0.9145(7) 0.0898(8) 0.6229(2) 0.162(3) Uani 1 d . . .
H00R H 0.9194 0.2040 0.6407 0.243 Uiso 1 calc . . GR
H00S H 0.9646 0.0042 0.6460 0.243 Uiso 1 calc . . GR
H00T H 0.8232 0.0525 0.6161 0.243 Uiso 1 calc . . GR
H1 H 0.708(3) 0.784(5) 0.4833(13) 0.071(10) Uiso 1 d . . .

loop_
_atom_site_aniso_label
_atom_site_aniso_U_11
_atom_site_aniso_U_22
_atom_site_aniso_U_33
_atom_site_aniso_U_23
_atom_site_aniso_U_13
_atom_site_aniso_U_12
Cl1 0.0984(7) 0.1230(8) 0.0660(5) -0.0102(5) 0.0301(5) 0.0219(6)
O2 0.0791(13) 0.0386(10) 0.0744(13) -0.0024(9) -0.0019(10) 0.0018(9)
O3 0.1024(17) 0.0513(11) 0.0703(13) 0.0028(9) -0.0288(12) 0.0090(11)
O4 0.0614(13) 0.0950(17) 0.0883(16) 0.0098(13) -0.0094(12) 0.0118(12)
N006 0.0638(15) 0.0379(11) 0.0632(14) 0.0002(10) 0.0020(11) -0.0003(10)
O5 0.0612(13) 0.0817(15) 0.0716(13) -0.0127(11) -0.0089(10) -0.0085(11)
C007 0.0470(14) 0.0485(13) 0.0437(12) -0.0006(10) 0.0005(10) 0.0022(11)
C008 0.0520(14) 0.0389(12) 0.0422(12) 0.0033(9) 0.0070(10) 0.0002(10)
C009 0.0503(14) 0.0404(12) 0.0481(13) -0.0006(10) 0.0036(11) -0.0054(10)
C00A 0.0447(13) 0.0511(14) 0.0487(13) 0.0055(11) 0.0073(10) -0.0015(11)
C00B 0.0580(16) 0.0451(13) 0.0449(13) -0.0012(10) 0.0074(11) 0.0027(11)
C00C 0.0531(14) 0.0428(13) 0.0475(13) 0.0003(10) 0.0078(11) -0.0018(11)
C00D 0.0504(15) 0.0489(14) 0.0550(14) 0.0092(11) 0.0118(12) 0.0032(11)
C00E 0.0471(15) 0.0713(18) 0.0537(15) 0.0082(13) 0.0092(12) -0.0036(13)
C00F 0.081(2) 0.0541(15) 0.0558(16) -0.0085(12) 0.0202(14) -0.0097(14)
C00G 0.070(2) 0.0641(18) 0.079(2) -0.0249(16) 0.0181(16) -0.0135(15)
C00H 0.0599(17) 0.0760(19) 0.0482(14) -0.0017(13) 0.0057(12) 0.0155(15)
C00I 0.0767(19) 0.0482(14) 0.0604(16) -0.0088(12) -0.0029(14) -0.0056(13)
C00J 0.084(2) 0.0712(19) 0.0627(18) 0.0010(15) 0.0235(16) -0.0083(16)
C00K 0.0678(19) 0.0566(16) 0.089(2) 0.0101(15) 0.0121(17) 0.0131(14)
C00L 0.077(2) 0.080(2) 0.074(2) -0.0323(17) 0.0144(17) -0.0038(17)
C00M 0.119(3) 0.067(2) 0.081(2) 0.0060(17) -0.026(2) 0.023(2)
C00N 0.068(2) 0.129(3) 0.080(2) -0.016(2) -0.0110(19) -0.025(2)
C00O 0.098(3) 0.190(5) 0.086(3) -0.044(3) 0.001(2) -0.013(3)
C00P 0.205(6) 0.169(5) 0.125(4) 0.085(4) 0.066(4) 0.099(5)

loop_
_atom_type_symbol
_atom_type_description
_atom_type_scat_dispersion_real
_atom_type_scat_dispersion_imag
_atom_type_scat_source
C C 0.0033 0.0016 'International Tables Vol C Tables 4.2.6.8 and 6.1.1.4'
H H 0.0000 0.0000 'International Tables Vol C Tables 4.2.6.8 and 6.1.1.4'
N N 0.0061 0.0033 'International Tables Vol C Tables 4.2.6.8 and 6.1.1.4'
O O 0.0106 0.0060 'International Tables Vol C Tables 4.2.6.8 and 6.1.1.4'
Cl Cl 0.1484 0.1585 'International Tables Vol C Tables 4.2.6.8 and 6.1.1.4'

loop_
_geom_angle_atom_site_label_1
_geom_angle_atom_site_label_2
_geom_angle_atom_site_label_3
_geom_angle
_geom_angle_site_symmetry_1
_geom_angle_site_symmetry_3
_geom_angle_publ_flag
C00B O3 C00M 118.9(2) . . ?
C00C N006 H1 115(2) . . ?
C00D N006 C00C 123.7(2) . . ?
C00D N006 H1 121(2) . . ?
C00E O5 C00N 117.4(3) . . ?
C00F C007 C009 121.2(2) . . ?
C00F C007 C00G 117.1(2) . . ?
C00G C007 C009 121.7(2) . . ?
C00B C008 C009 114.5(2) . . ?
C00C C008 C009 121.1(2) . . ?
C00C C008 C00B 124.4(2) . . ?
C007 C009 H009 107.9 . . ?
C008 C009 C007 110.91(19) . . ?
C008 C009 H009 107.9 . . ?
C008 C009 C00A 110.74(19) . . ?
C00A C009 C007 111.24(19) . . ?
C00A C009 H009 107.9 . . ?
C00D C00A C009 120.7(2) . . ?
C00D C00A C00E 120.9(2) . . ?
C00E C00A C009 118.3(2) . . ?
O2 C00B O3 121.9(2) . . ?
O2 C00B C008 123.3(2) . . ?
O3 C00B C008 114.8(2) . . ?
N006 C00C C00I 113.1(2) . . ?
C008 C00C N006 118.5(2) . . ?
C008 C00C C00I 128.4(2) . . ?
N006 C00D C00K 113.1(2) . . ?
C00A C00D N006 119.3(2) . . ?
C00A C00D C00K 127.5(3) . . ?
O4 C00E O5 121.7(3) . . ?
O4 C00E C00A 126.9(3) . . ?
O5 C00E C00A 111.4(2) . . ?
C007 C00F H00F 119.0 . . ?
C007 C00F C00J 122.0(3) . . ?
C00J C00F H00F 119.0 . . ?
C007 C00G H00G 119.1 . . ?
C007 C00G C00L 121.9(3) . . ?
C00L C00G H00G 119.1 . . ?
C00J C00H Cl1 119.5(2) . . ?
C00L C00H Cl1 119.8(2) . . ?
C00L C00H C00J 120.8(3) . . ?
C00C C00I H00A 109.5 . . ?
C00C C00I H00B 109.5 . . ?
C00C C00I H00C 109.5 . . ?
H00A C00I H00B 109.5 . . ?
H00A C00I H00C 109.5 . . ?
H00B C00I H00C 109.5 . . ?
C00F C00J H00J 120.5 . . ?
C00H C00J C00F 119.0(3) . . ?
C00H C00J H00J 120.5 . . ?
C00D C00K H00D 109.5 . . ?
C00D C00K H00E 109.5 . . ?
C00D C00K H00H 109.5 . . ?
H00D C00K H00E 109.5 . . ?
H00D C00K H00H 109.5 . . ?
H00E C00K H00H 109.5 . . ?
C00G C00L H00L 120.3 . . ?
C00H C00L C00G 119.3(3) . . ?
C00H C00L H00L 120.3 . . ?
O3 C00M H00I 109.7 . . ?
O3 C00M H00K 109.7 . . ?
H00I C00M H00K 108.2 . . ?
C00P C00M O3 109.9(3) . . ?
C00P C00M H00I 109.7 . . ?
C00P C00M H00K 109.7 . . ?
O5 C00N H00M 109.2 . . ?
O5 C00N H00N 109.2 . . ?
H00M C00N H00N 107.9 . . ?
C00O C00N O5 111.9(3) . . ?
C00O C00N H00M 109.2 . . ?
C00O C00N H00N 109.2 . . ?
C00N C00O H00O 109.5 . . ?
C00N C00O H00P 109.5 . . ?
C00N C00O H00Q 109.5 . . ?
H00O C00O H00P 109.5 . . ?
H00O C00O H00Q 109.5 . . ?
H00P C00O H00Q 109.5 . . ?
C00M C00P H00R 109.5 . . ?
C00M C00P H00S 109.5 . . ?
C00M C00P H00T 109.5 . . ?
H00R C00P H00S 109.5 . . ?
H00R C00P H00T 109.5 . . ?
H00S C00P H00T 109.5 . . ?

loop_
_geom_bond_atom_site_label_1
_geom_bond_atom_site_label_2
_geom_bond_distance
_geom_bond_site_symmetry_2
_geom_bond_publ_flag
Cl1 C00H 1.745(3) . ?
O2 C00B 1.214(3) . ?
O3 C00B 1.333(3) . ?
O3 C00M 1.448(4) . ?
O4 C00E 1.206(3) . ?
N006 C00C 1.382(3) . ?
N006 C00D 1.378(4) . ?
N006 H1 0.84(3) . ?
O5 C00E 1.349(4) . ?
O5 C00N 1.446(4) . ?
C007 C009 1.526(3) . ?
C007 C00F 1.370(4) . ?
C007 C00G 1.374(4) . ?
C008 C009 1.520(3) . ?
C008 C00B 1.462(3) . ?
C008 C00C 1.350(3) . ?
C009 H009 0.9800 . ?
C009 C00A 1.522(3) . ?
C00A C00D 1.344(4) . ?
C00A C00E 1.467(4) . ?
C00C C00I 1.494(4) . ?
C00D C00K 1.498(4) . ?
C00F H00F 0.9300 . ?
C00F C00J 1.386(4) . ?
C00G H00G 0.9300 . ?
C00G C00L 1.383(4) . ?
C00H C00J 1.362(4) . ?
C00H C00L 1.356(5) . ?
C00I H00A 0.9600 . ?
C00I H00B 0.9600 . ?
C00I H00C 0.9600 . ?
C00J H00J 0.9300 . ?
C00K H00D 0.9600 . ?
C00K H00E 0.9600 . ?
C00K H00H 0.9600 . ?
C00L H00L 0.9300 . ?
C00M H00I 0.9700 . ?
C00M H00K 0.9700 . ?
C00M C00P 1.391(6) . ?
C00N H00M 0.9700 . ?
C00N H00N 0.9700 . ?
C00N C00O 1.429(6) . ?
C00O H00O 0.9600 . ?
C00O H00P 0.9600 . ?
C00O H00Q 0.9600 . ?
C00P H00R 0.9600 . ?
C00P H00S 0.9600 . ?
C00P H00T 0.9600 . ?
